data_2016740
loop_
_publ_author_name
'Buchalski, Piotr'
'Koziol, Andrzej'
'Suwinska, Kinga'

_publ_section_title
'[(8a,9,9a-\h)-9-(\h^5^-Cyclopentadienyl)-9-nickelafluorenyl](\h^5^-pentamethylcyclopentadienyl)nickel(II)'
_journal_coeditor_code SQ3150
_journal_issue 8
_journal_name_full 'Acta Crystallographica Section C'
_journal_page_first m274
_journal_page_last m276
_journal_paper_doi 10.1107/S0108270108019239
_journal_volume 64
_journal_year 2008
_chemical_formula_iupac '[Ni2 (C5 H5) (C10 H15) (C12 H8)]'
_chemical_formula_moiety 'C27 H28 Ni2'
_chemical_formula_sum 'C27 H28 Ni2'
_chemical_formula_weight 469.91
_chemical_name_systematic
;
[(8a,9,9a-\h)-9-(\h^5^-Cyclopentadienyl)-9-nickelafluorenyl](\h^5^-
pentamethylcyclopentadienyl)nickel(II)
;
_space_group_IT_number 2
_symmetry_cell_setting triclinic
_symmetry_space_group_name_Hall '-P 1'
_symmetry_space_group_name_H-M 'P -1'
_atom_sites_solution_hydrogens geom
_atom_sites_solution_primary direct
_atom_sites_solution_secondary difmap
_audit_creation_method SHELXL97
_cell_angle_alpha 84.677(2)
_cell_angle_beta 84.953(2)
_cell_angle_gamma 78.244(2)
_cell_formula_units_Z 2
_cell_length_a 7.8022(2)
_cell_length_b 9.3335(3)
_cell_length_c 15.2091(6)
_cell_measurement_reflns_used 3084
_cell_measurement_temperature 100(2)
_cell_measurement_theta_max 24.713
_cell_measurement_theta_min 2.910
_cell_volume 1076.93(6)
_computing_cell_refinement 'DENZO and SCALEPACK (Otwinowski & Minor, 1997)'
_computing_data_collection 'COLLECT (Nonius, 1998)'
_computing_data_reduction 'DENZO and SCALEPACK (Otwinowski & Minor, 1997)'
_computing_molecular_graphics 'ORTEP-3 (Burnett & Johnson, 1996)'
_computing_publication_material 'SHELXL97 (Sheldrick, 2008)'
_computing_structure_refinement 'SHELXL97 (Sheldrick, 2008)'
_computing_structure_solution 'SHELXS97 (Sheldrick, 2008)'
_diffrn_ambient_temperature 100(2)
_diffrn_detector_area_resol_mean 9.1
_diffrn_measured_fraction_theta_full 0.996
_diffrn_measured_fraction_theta_max 0.996
_diffrn_measurement_device_type 'Nonius KappaCCD'
_diffrn_measurement_method '\f and \w'
_diffrn_radiation_monochromator graphite
_diffrn_radiation_source 'fine-focus sealed tube'
_diffrn_radiation_type MoK\a
_diffrn_radiation_wavelength 0.71073
_diffrn_reflns_av_R_equivalents 0.0330
_diffrn_reflns_av_sigmaI/netI 0.0588
_diffrn_reflns_limit_h_max 9
_diffrn_reflns_limit_h_min -9
_diffrn_reflns_limit_k_max 10
_diffrn_reflns_limit_k_min -10
_diffrn_reflns_limit_l_max 17
_diffrn_reflns_limit_l_min -17
_diffrn_reflns_number 10193
_diffrn_reflns_theta_full 24.73
_diffrn_reflns_theta_max 24.73
_diffrn_reflns_theta_min 3.08
_exptl_absorpt_coefficient_mu 1.758
_exptl_absorpt_correction_T_max 0.8438
_exptl_absorpt_correction_T_min 0.6205
_exptl_absorpt_correction_type empirical
_exptl_absorpt_process_details
;
[using spherical harmonic expansion of the absorption surface
(Katayama, 1986; Blessing, 1995)]
;
_exptl_crystal_colour black
_exptl_crystal_density_diffrn 1.449
_exptl_crystal_density_method 'not measured'
_exptl_crystal_description prism
_exptl_crystal_F_000 492
_exptl_crystal_size_max 0.26
_exptl_crystal_size_mid 0.20
_exptl_crystal_size_min 0.14
_refine_diff_density_max 0.371
_refine_diff_density_min -0.301
_refine_ls_extinction_coef 0.0030(12)
_refine_ls_extinction_expression Fc^*^=kFc[1+0.001xFc^2^\l^3^/sin(2\q)]^-1/4^
_refine_ls_extinction_method 'SHELXL97 (Sheldrick, 2008)'
_refine_ls_goodness_of_fit_ref 1.040
_refine_ls_hydrogen_treatment constr
_refine_ls_matrix_type full
_refine_ls_number_parameters 271
_refine_ls_number_reflns 3651
_refine_ls_number_restraints 0
_refine_ls_restrained_S_all 1.040
_refine_ls_R_factor_all 0.0587
_refine_ls_R_factor_gt 0.0376
_refine_ls_shift/su_max 0.002
_refine_ls_shift/su_mean 0.000
_refine_ls_structure_factor_coef Fsqd
_refine_ls_weighting_details 'calc w = 1/[\s^2^(Fo^2^)+(0.0351P)^2^+0.2154P] where P=(Fo^2^+2Fc^2^)/3'
_refine_ls_weighting_scheme calc
_refine_ls_wR_factor_gt 0.0823
_refine_ls_wR_factor_ref 0.0878
_reflns_number_gt 2786
_reflns_number_total 3651
_reflns_threshold_expression I>2\s(I)
_cod_data_source_file sq3150.cif
_cod_data_source_block I
_cod_database_code 2016740
_cod_database_fobs_code 2016740

loop_
_symmetry_equiv_pos_as_xyz
'x, y, z'
'-x, -y, -z'

loop_
_atom_site_type_symbol
_atom_site_label
_atom_site_fract_x
_atom_site_fract_y
_atom_site_fract_z
_atom_site_U_iso_or_equiv
_atom_site_adp_type
_atom_site_calc_flag
_atom_site_refinement_flags
_atom_site_occupancy
Ni Ni1 0.03239(5) 0.20097(4) 0.73869(3) 0.03155(16) Uani d . 1
Ni Ni2 0.24531(5) -0.01783(4) 0.77107(3) 0.03505(16) Uani d . 1
C C1 -0.1571(4) 0.3923(3) 0.7000(2) 0.0383(8) Uani d . 1
C C2 -0.2050(4) 0.3389(4) 0.7869(2) 0.0427(9) Uani d . 1
C C3 -0.2349(4) 0.1940(4) 0.7843(2) 0.0401(8) Uani d . 1
C C4 -0.2058(4) 0.1599(4) 0.6943(2) 0.0390(8) Uani d . 1
C C5 -0.1586(4) 0.2809(4) 0.6429(2) 0.0394(8) Uani d . 1
C C6 -0.1137(6) 0.5409(4) 0.6732(3) 0.0694(12) Uani d . 1
H H6A -0.2063 0.5999 0.6405 0.104 Uiso calc R 1
H H6B -0.0056 0.5296 0.6368 0.104 Uiso calc R 1
H H6C -0.1017 0.5881 0.7252 0.104 Uiso calc R 1
C C7 -0.2239(6) 0.4224(5) 0.8689(3) 0.0691(13) Uani d . 1
H H7A -0.2129 0.3544 0.9204 0.104 Uiso calc R 1
H H7B -0.3369 0.4866 0.8726 0.104 Uiso calc R 1
H H7C -0.1337 0.4794 0.8658 0.104 Uiso calc R 1
C C8 -0.2916(6) 0.0971(5) 0.8614(3) 0.0638(12) Uani d . 1
H H8A -0.2469 0.1189 0.9144 0.12(2) Uiso calc R 1
H H8C -0.2468 -0.0039 0.8507 0.15(3) Uiso calc R 1
H H8B -0.4175 0.1144 0.8683 0.15(2) Uiso calc R 1
C C9 -0.2307(5) 0.0200(4) 0.6591(3) 0.0676(13) Uani d . 1
H H9A -0.3425 0.0366 0.6341 0.101 Uiso calc R 1
H H9B -0.2263 -0.0558 0.7065 0.101 Uiso calc R 1
H H9C -0.1391 -0.0096 0.6142 0.101 Uiso calc R 1
C C10 -0.1209(5) 0.2918(5) 0.5439(2) 0.0653(12) Uani d . 1
H H10A -0.0287 0.3458 0.5287 0.098 Uiso calc R 1
H H10B -0.2249 0.3414 0.5162 0.098 Uiso calc R 1
H H10C -0.0850 0.1950 0.5237 0.098 Uiso calc R 1
C C11 0.2814(4) 0.2718(3) 0.7893(2) 0.0324(7) Uani d . 1
C C12 0.2255(4) 0.1498(3) 0.8376(2) 0.0333(7) Uani d . 1
C C13 0.1871(5) 0.1585(4) 0.9291(2) 0.0455(9) Uani d . 1
H H13 0.1469 0.0819 0.9627 0.055 Uiso calc R 1
C C14 0.2080(5) 0.2788(4) 0.9699(2) 0.0547(10) Uani d . 1
H H14 0.1846 0.2815 1.0308 0.066 Uiso calc R 1
C C15 0.2632(5) 0.3956(4) 0.9214(2) 0.0556(11) Uani d . 1
H H15 0.2758 0.4763 0.9501 0.067 Uiso calc R 1
C C16 0.2997(5) 0.3943(4) 0.8316(2) 0.0455(9) Uani d . 1
H H16 0.3361 0.4736 0.7993 0.055 Uiso calc R 1
C C17 0.3141(4) 0.2529(3) 0.6941(2) 0.0326(7) Uani d . 1
C C18 0.2816(4) 0.1162(3) 0.6715(2) 0.0324(7) Uani d . 1
C C19 0.3046(4) 0.0890(4) 0.5811(2) 0.0397(8) Uani d . 1
H H19 0.2826 0.0019 0.5637 0.048 Uiso calc R 1
C C20 0.3584(5) 0.1880(4) 0.5188(2) 0.0458(9) Uani d . 1
H H20 0.3735 0.1668 0.4597 0.055 Uiso calc R 1
C C21 0.3911(5) 0.3196(4) 0.5416(2) 0.0479(9) Uani d . 1
H H21 0.4277 0.3859 0.4981 0.057 Uiso calc R 1
C C22 0.3693(5) 0.3521(4) 0.6290(2) 0.0423(9) Uani d . 1
H H22 0.3915 0.4403 0.6445 0.051 Uiso calc R 1
C C23 0.1249(6) -0.2075(4) 0.7963(4) 0.0712(13) Uani d . 1
H H23 0.0053 -0.2075 0.7987 0.085 Uiso calc R 1
C C24 0.2147(8) -0.1948(4) 0.8641(3) 0.0732(14) Uani d . 1
H H24 0.1665 -0.1806 0.9215 0.088 Uiso calc R 1
C C25 0.3876(8) -0.2056(5) 0.8376(5) 0.093(2) Uani d . 1
H H25 0.4772 -0.2016 0.8732 0.112 Uiso calc R 1
C C26 0.4052(8) -0.2236(5) 0.7481(6) 0.103(2) Uani d . 1
H H26 0.5086 -0.2354 0.7117 0.124 Uiso calc R 1
C C27 0.2368(10) -0.2203(4) 0.7230(3) 0.0832(18) Uani d . 1
H H27 0.2066 -0.2260 0.6658 0.100 Uiso calc R 1

loop_
_atom_site_aniso_label
_atom_site_aniso_U_11
_atom_site_aniso_U_22
_atom_site_aniso_U_33
_atom_site_aniso_U_12
_atom_site_aniso_U_13
_atom_site_aniso_U_23
Ni1 0.0297(3) 0.0302(3) 0.0342(3) -0.00323(19) -0.00392(19) -0.00382(18)
Ni2 0.0381(3) 0.0240(2) 0.0426(3) -0.00562(19) -0.0039(2) -0.00027(19)
C1 0.0303(19) 0.0334(19) 0.049(2) -0.0013(15) -0.0073(16) 0.0030(16)
C2 0.034(2) 0.047(2) 0.043(2) 0.0055(17) -0.0075(16) -0.0118(17)
C3 0.0310(19) 0.041(2) 0.047(2) -0.0049(16) -0.0055(16) 0.0003(16)
C4 0.0287(19) 0.041(2) 0.049(2) -0.0064(16) -0.0102(16) -0.0053(17)
C5 0.0293(19) 0.053(2) 0.0326(18) 0.0004(17) -0.0084(15) 0.0011(16)
C6 0.064(3) 0.043(2) 0.097(3) -0.004(2) -0.015(3) 0.013(2)
C7 0.064(3) 0.077(3) 0.063(3) 0.010(2) -0.008(2) -0.037(2)
C8 0.050(3) 0.078(3) 0.058(3) -0.014(2) 0.001(2) 0.019(2)
C9 0.058(3) 0.060(3) 0.093(3) -0.013(2) -0.022(2) -0.027(2)
C10 0.051(3) 0.095(3) 0.044(2) -0.002(2) -0.009(2) 0.001(2)
C11 0.0303(18) 0.0289(17) 0.0377(18) -0.0021(15) -0.0099(15) -0.0022(14)
C12 0.0358(19) 0.0307(17) 0.0348(18) -0.0099(15) -0.0089(15) 0.0037(14)
C13 0.053(2) 0.048(2) 0.0358(19) -0.0129(19) -0.0060(17) 0.0023(16)
C14 0.071(3) 0.059(2) 0.035(2) -0.011(2) -0.0047(19) -0.0101(18)
C15 0.079(3) 0.045(2) 0.048(2) -0.018(2) -0.008(2) -0.0151(19)
C16 0.056(2) 0.0327(19) 0.051(2) -0.0126(18) -0.0077(19) -0.0079(16)
C17 0.0304(19) 0.0296(17) 0.0370(18) -0.0035(15) -0.0042(15) -0.0026(14)
C18 0.0279(18) 0.0275(17) 0.0411(19) -0.0043(14) -0.0008(15) -0.0036(14)
C19 0.040(2) 0.0361(19) 0.044(2) -0.0055(16) -0.0032(17) -0.0132(16)
C20 0.047(2) 0.052(2) 0.0362(19) -0.0062(19) 0.0017(17) -0.0048(17)
C21 0.050(2) 0.048(2) 0.042(2) -0.0103(19) 0.0048(18) 0.0050(17)
C22 0.046(2) 0.0326(19) 0.049(2) -0.0133(17) -0.0004(18) 0.0020(16)
C23 0.066(3) 0.034(2) 0.117(4) -0.019(2) -0.017(3) 0.003(3)
C24 0.122(5) 0.036(2) 0.062(3) -0.026(3) 0.005(3) 0.008(2)
C25 0.092(4) 0.033(3) 0.163(6) -0.021(3) -0.080(4) 0.038(3)
C26 0.075(4) 0.026(2) 0.188(7) 0.002(2) 0.071(4) -0.002(3)
C27 0.169(6) 0.026(2) 0.057(3) -0.022(3) -0.011(4) -0.0055(19)

loop_
_atom_type_symbol
_atom_type_description
_atom_type_scat_dispersion_real
_atom_type_scat_dispersion_imag
_atom_type_scat_source
C C 0.0033 0.0016 'International Tables Vol C Tables 4.2.6.8 and 6.1.1.4'
H H 0.0000 0.0000 'International Tables Vol C Tables 4.2.6.8 and 6.1.1.4'
Ni Ni 0.3393 1.1124 'International Tables Vol C Tables 4.2.6.8 and 6.1.1.4'

loop_
_geom_angle_atom_site_label_1
_geom_angle_atom_site_label_2
_geom_angle_atom_site_label_3
_geom_angle
_geom_angle_publ_flag
C2 Ni1 C1 38.52(13) ?
C2 Ni1 C4 64.31(12) ?
C1 Ni1 C4 64.40(12) ?
C2 Ni1 C18 164.74(13) ?
C1 Ni1 C18 127.91(13) ?
C4 Ni1 C18 120.37(12) ?
C2 Ni1 C3 38.69(12) ?
C1 Ni1 C3 64.93(13) ?
C4 Ni1 C3 38.65(12) ?
C18 Ni1 C3 153.54(11) ?
C2 Ni1 C5 64.29(13) ?
C1 Ni1 C5 38.54(12) ?
C4 Ni1 C5 38.19(13) ?
C18 Ni1 C5 109.48(12) ?
C3 Ni1 C5 64.61(13) ?
C2 Ni1 C12 111.77(12) ?
C1 Ni1 C12 134.49(11) ?
C4 Ni1 C12 147.18(12) ?
C18 Ni1 C12 72.60(10) y
C3 Ni1 C12 116.76(12) ?
C5 Ni1 C12 172.58(12) ?
C2 Ni1 C17 131.15(12) ?
C1 Ni1 C17 107.06(12) ?
C4 Ni1 C17 145.30(12) ?
C18 Ni1 C17 36.37(10) ?
C3 Ni1 C17 169.83(11) ?
C5 Ni1 C17 113.58(12) ?
C12 Ni1 C17 63.66(11) ?
C2 Ni1 C11 110.49(11) ?
C1 Ni1 C11 109.94(11) ?
C4 Ni1 C11 174.15(11) ?
C18 Ni1 C11 63.90(11) ?
C3 Ni1 C11 138.69(11) ?
C5 Ni1 C11 138.04(12) ?
C12 Ni1 C11 35.94(11) ?
C17 Ni1 C11 35.95(10) ?
C2 Ni1 Ni2 144.71(10) ?
C1 Ni1 Ni2 175.83(9) ?
C4 Ni1 Ni2 113.60(9) ?
C18 Ni1 Ni2 49.34(9) ?
C3 Ni1 Ni2 116.10(9) ?
C5 Ni1 Ni2 137.65(9) ?
C12 Ni1 Ni2 49.19(8) ?
C17 Ni1 Ni2 72.38(8) ?
C11 Ni1 Ni2 72.14(7) ?
C18 Ni2 C12 84.10(10) y
C18 Ni2 C25 138.1(2) ?
C12 Ni2 C25 110.6(2) ?
C18 Ni2 C27 107.81(16) ?
C12 Ni2 C27 167.24(18) ?
C25 Ni2 C27 63.7(2) ?
C18 Ni2 C26 108.2(2) ?
C12 Ni2 C26 142.7(3) ?
C25 Ni2 C26 38.3(2) ?
C27 Ni2 C26 38.7(2) ?
C18 Ni2 C24 169.60(14) ?
C12 Ni2 C24 106.24(15) ?
C25 Ni2 C24 37.7(2) ?
C27 Ni2 C24 61.94(17) ?
C26 Ni2 C24 63.0(2) ?
C18 Ni2 C23 136.20(18) ?
C12 Ni2 C23 130.44(18) ?
C25 Ni2 C23 62.24(18) ?
C27 Ni2 C23 37.02(17) ?
C26 Ni2 C23 62.91(19) ?
C24 Ni2 C23 36.09(17) ?
C18 Ni2 Ni1 58.58(9) ?
C12 Ni2 Ni1 59.37(10) ?
C25 Ni2 Ni1 162.2(2) ?
C27 Ni2 Ni1 122.62(18) ?
C26 Ni2 Ni1 156.6(3) ?
C24 Ni2 Ni1 127.30(16) ?
C23 Ni2 Ni1 111.51(13) ?
C2 C1 C5 107.5(3) ?
C2 C1 C6 126.1(3) ?
C5 C1 C6 126.3(3) ?
C2 C1 Ni1 70.6(2) ?
C5 C1 Ni1 70.94(19) ?
C6 C1 Ni1 124.2(3) ?
C1 C2 C3 108.8(3) ?
C1 C2 C7 125.7(3) ?
C3 C2 C7 125.5(3) ?
C1 C2 Ni1 70.88(19) ?
C3 C2 Ni1 70.99(19) ?
C7 C2 Ni1 124.7(3) ?
C2 C3 C4 106.8(3) ?
C2 C3 C8 126.7(3) ?
C4 C3 C8 126.5(3) ?
C2 C3 Ni1 70.31(19) ?
C4 C3 Ni1 70.57(18) ?
C8 C3 Ni1 125.5(3) ?
C5 C4 C3 108.7(3) ?
C5 C4 C9 125.6(3) ?
C3 C4 C9 125.6(3) ?
C5 C4 Ni1 71.03(18) ?
C3 C4 Ni1 70.78(18) ?
C9 C4 Ni1 126.6(3) ?
C4 C5 C1 108.2(3) ?
C4 C5 C10 125.9(3) ?
C1 C5 C10 125.9(3) ?
C4 C5 Ni1 70.78(19) ?
C1 C5 Ni1 70.52(18) ?
C10 C5 Ni1 125.6(2) ?
C1 C6 H6A 109.5 ?
C1 C6 H6B 109.5 ?
H6A C6 H6B 109.5 ?
C1 C6 H6C 109.5 ?
H6A C6 H6C 109.5 ?
H6B C6 H6C 109.5 ?
C2 C7 H7A 109.5 ?
C2 C7 H7B 109.5 ?
H7A C7 H7B 109.5 ?
C2 C7 H7C 109.5 ?
H7A C7 H7C 109.5 ?
H7B C7 H7C 109.5 ?
C3 C8 H8A 109.5 ?
C3 C8 H8C 109.5 ?
H8A C8 H8C 109.5 ?
C3 C8 H8B 109.5 ?
H8A C8 H8B 109.5 ?
H8C C8 H8B 109.5 ?
C4 C9 H9A 109.5 ?
C4 C9 H9B 109.5 ?
H9A C9 H9B 109.5 ?
C4 C9 H9C 109.5 ?
H9A C9 H9C 109.5 ?
H9B C9 H9C 109.5 ?
C5 C10 H10A 109.5 ?
C5 C10 H10B 109.5 ?
H10A C10 H10B 109.5 ?
C5 C10 H10C 109.5 ?
H10A C10 H10C 109.5 ?
H10B C10 H10C 109.5 ?
C16 C11 C12 121.2(3) ?
C16 C11 C17 126.1(3) ?
C12 C11 C17 112.7(2) ?
C16 C11 Ni1 132.2(2) ?
C12 C11 Ni1 64.02(16) ?
C17 C11 Ni1 71.66(16) ?
C13 C12 C11 117.1(3) ?
C13 C12 Ni2 127.8(2) ?
C11 C12 Ni2 114.4(2) ?
C13 C12 Ni1 125.0(2) ?
C11 C12 Ni1 80.03(19) ?
Ni2 C12 Ni1 71.44(10) ?
C14 C13 C12 120.9(3) ?
C14 C13 H13 119.5 ?
C12 C13 H13 119.5 ?
C13 C14 C15 120.8(3) ?
C13 C14 H14 119.6 ?
C15 C14 H14 119.6 ?
C16 C15 C14 120.9(3) ?
C16 C15 H15 119.6 ?
C14 C15 H15 119.6 ?
C15 C16 C11 119.1(3) ?
C15 C16 H16 120.4 ?
C11 C16 H16 120.4 ?
C22 C17 C18 120.7(3) ?
C22 C17 C11 126.9(3) ?
C18 C17 C11 112.5(3) ?
C22 C17 Ni1 131.8(2) ?
C18 C17 Ni1 63.24(16) ?
C11 C17 Ni1 72.39(17) ?
C19 C18 C17 116.9(3) ?
C19 C18 Ni2 128.1(2) ?
C17 C18 Ni2 114.3(2) ?
C19 C18 Ni1 124.0(2) ?
C17 C18 Ni1 80.39(18) ?
Ni2 C18 Ni1 72.08(10) ?
C20 C19 C18 121.2(3) ?
C20 C19 H19 119.4 ?
C18 C19 H19 119.4 ?
C19 C20 C21 121.4(3) ?
C19 C20 H20 119.3 ?
C21 C20 H20 119.3 ?
C22 C21 C20 119.8(3) ?
C22 C21 H21 120.1 ?
C20 C21 H21 120.1 ?
C21 C22 C17 120.1(3) ?
C21 C22 H22 120.0 ?
C17 C22 H22 120.0 ?
C24 C23 C27 108.3(5) ?
C24 C23 Ni2 70.1(2) ?
C27 C23 Ni2 69.4(2) ?
C24 C23 H23 125.9 ?
C27 C23 H23 125.9 ?
Ni2 C23 H23 126.3 ?
C23 C24 C25 110.1(5) ?
C23 C24 Ni2 73.9(3) ?
C25 C24 Ni2 70.7(3) ?
C23 C24 H24 124.9 ?
C25 C24 H24 124.9 ?
Ni2 C24 H24 122.2 ?
C24 C25 C26 107.2(5) ?
C24 C25 Ni2 71.6(3) ?
C26 C25 Ni2 71.2(3) ?
C24 C25 H25 126.4 ?
C26 C25 H25 126.4 ?
Ni2 C25 H25 122.5 ?
C25 C26 C27 106.1(5) ?
C25 C26 Ni2 70.5(3) ?
C27 C26 Ni2 70.6(3) ?
C25 C26 H26 126.9 ?
C27 C26 H26 126.9 ?
Ni2 C26 H26 123.6 ?
C23 C27 C26 108.1(5) ?
C23 C27 Ni2 73.6(2) ?
C26 C27 Ni2 70.8(2) ?
C23 C27 H27 125.9 ?
C26 C27 H27 125.9 ?
Ni2 C27 H27 121.4 ?

loop_
_geom_bond_atom_site_label_1
_geom_bond_atom_site_label_2
_geom_bond_distance
_geom_bond_publ_flag
Ni1 C2 2.142(3) ?
Ni1 C1 2.146(3) ?
Ni1 C4 2.148(3) ?
Ni1 C18 2.150(3) y
Ni1 C3 2.151(3) ?
Ni1 C5 2.151(3) ?
Ni1 C12 2.176(3) y
Ni1 C17 2.374(3) y
Ni1 C11 2.384(3) y
Ni1 Ni2 2.3974(6) y
Ni2 C18 1.911(3) y
Ni2 C12 1.914(3) y
Ni2 C25 2.098(4) ?
Ni2 C27 2.104(4) ?
Ni2 C26 2.107(4) ?
Ni2 C24 2.111(4) ?
Ni2 C23 2.157(4) ?
C1 C2 1.414(5) ?
C1 C5 1.418(4) ?
C1 C6 1.505(5) ?
C2 C3 1.422(5) ?
C2 C7 1.513(4) ?
C3 C4 1.423(4) ?
C3 C8 1.505(5) ?
C4 C5 1.406(5) ?
C4 C9 1.510(4) ?
C5 C10 1.507(5) ?
C6 H6A 0.9600 ?
C6 H6B 0.9600 ?
C6 H6C 0.9600 ?
C7 H7A 0.9600 ?
C7 H7B 0.9600 ?
C7 H7C 0.9600 ?
C8 H8A 0.9600 ?
C8 H8C 0.9600 ?
C8 H8B 0.9600 ?
C9 H9A 0.9600 ?
C9 H9B 0.9600 ?
C9 H9C 0.9600 ?
C10 H10A 0.9600 ?
C10 H10B 0.9600 ?
C10 H10C 0.9600 ?
C11 C16 1.401(4) ?
C11 C12 1.421(4) y
C11 C17 1.468(4) y
C12 C13 1.404(4) ?
C13 C14 1.376(5) ?
C13 H13 0.9300 ?
C14 C15 1.379(5) ?
C14 H14 0.9300 ?
C15 C16 1.371(5) ?
C15 H15 0.9300 ?
C16 H16 0.9300 ?
C17 C22 1.393(4) ?
C17 C18 1.428(4) y
C18 C19 1.412(4) ?
C19 C20 1.361(5) ?
C19 H19 0.9300 ?
C20 C21 1.385(5) ?
C20 H20 0.9300 ?
C21 C22 1.379(4) ?
C21 H21 0.9300 ?
C22 H22 0.9300 ?
C23 C24 1.323(6) ?
C23 C27 1.354(6) ?
C23 H23 0.9300 ?
C24 C25 1.360(7) ?
C24 H24 0.9300 ?
C25 C26 1.378(8) ?
C25 H25 0.9300 ?
C26 C27 1.394(8) ?
C26 H26 0.9300 ?
C27 H27 0.9300 ?

loop_
_geom_torsion_atom_site_label_1
_geom_torsion_atom_site_label_2
_geom_torsion_atom_site_label_3
_geom_torsion_atom_site_label_4
_geom_torsion
C2 Ni1 Ni2 C18 -171.02(18)
C1 Ni1 Ni2 C18 50.1(12)
C4 Ni1 Ni2 C18 110.61(14)
C3 Ni1 Ni2 C18 153.30(14)
C5 Ni1 Ni2 C18 73.17(17)
C12 Ni1 Ni2 C18 -102.84(14)
C17 Ni1 Ni2 C18 -32.77(12)
C11 Ni1 Ni2 C18 -70.57(13)
C2 Ni1 Ni2 C12 -68.18(18)
C1 Ni1 Ni2 C12 152.9(12)
C4 Ni1 Ni2 C12 -146.55(15)
C18 Ni1 Ni2 C12 102.84(15)
C3 Ni1 Ni2 C12 -103.86(14)
C5 Ni1 Ni2 C12 176.01(17)
C17 Ni1 Ni2 C12 70.07(13)
C11 Ni1 Ni2 C12 32.27(13)
C2 Ni1 Ni2 C25 -8.7(4)
C1 Ni1 Ni2 C25 -147.6(12)
C4 Ni1 Ni2 C25 -87.1(4)
C18 Ni1 Ni2 C25 162.3(4)
C3 Ni1 Ni2 C25 -44.4(4)
C5 Ni1 Ni2 C25 -124.5(4)
C12 Ni1 Ni2 C25 59.5(4)
C17 Ni1 Ni2 C25 129.6(4)
C11 Ni1 Ni2 C25 91.7(4)
C2 Ni1 Ni2 C27 97.0(2)
C1 Ni1 Ni2 C27 -41.9(12)
C4 Ni1 Ni2 C27 18.6(2)
C18 Ni1 Ni2 C27 -92.0(2)
C3 Ni1 Ni2 C27 61.3(2)
C5 Ni1 Ni2 C27 -18.8(2)
C12 Ni1 Ni2 C27 165.2(2)
C17 Ni1 Ni2 C27 -124.7(2)
C11 Ni1 Ni2 C27 -162.6(2)
C2 Ni1 Ni2 C26 128.3(4)
C1 Ni1 Ni2 C26 -10.6(12)
C4 Ni1 Ni2 C26 49.9(4)
C18 Ni1 Ni2 C26 -60.7(4)
C3 Ni1 Ni2 C26 92.6(4)
C5 Ni1 Ni2 C26 12.5(4)
C12 Ni1 Ni2 C26 -163.5(4)
C17 Ni1 Ni2 C26 -93.5(3)
C11 Ni1 Ni2 C26 -131.3(3)
C2 Ni1 Ni2 C24 19.4(2)
C1 Ni1 Ni2 C24 -119.5(12)
C4 Ni1 Ni2 C24 -59.0(2)
C18 Ni1 Ni2 C24 -169.6(2)
C3 Ni1 Ni2 C24 -16.3(2)
C5 Ni1 Ni2 C24 -96.4(2)
C12 Ni1 Ni2 C24 87.6(2)
C17 Ni1 Ni2 C24 157.64(19)
C11 Ni1 Ni2 C24 119.83(19)
C2 Ni1 Ni2 C23 57.0(2)
C1 Ni1 Ni2 C23 -81.9(12)
C4 Ni1 Ni2 C23 -21.3(2)
C18 Ni1 Ni2 C23 -131.93(19)
C3 Ni1 Ni2 C23 21.4(2)
C5 Ni1 Ni2 C23 -58.8(2)
C12 Ni1 Ni2 C23 125.2(2)
C17 Ni1 Ni2 C23 -164.70(18)
C11 Ni1 Ni2 C23 157.49(18)
C4 Ni1 C1 C2 80.2(2)
C18 Ni1 C1 C2 -170.07(17)
C3 Ni1 C1 C2 37.26(18)
C5 Ni1 C1 C2 117.3(3)
C12 Ni1 C1 C2 -66.5(2)
C17 Ni1 C1 C2 -136.03(18)
C11 Ni1 C1 C2 -98.17(19)
Ni2 Ni1 C1 C2 142.4(11)
C2 Ni1 C1 C5 -117.3(3)
C4 Ni1 C1 C5 -37.12(19)
C18 Ni1 C1 C5 72.6(2)
C3 Ni1 C1 C5 -80.1(2)
C12 Ni1 C1 C5 176.20(18)
C17 Ni1 C1 C5 106.64(19)
C11 Ni1 C1 C5 144.50(18)
Ni2 Ni1 C1 C5 25.1(13)
C2 Ni1 C1 C6 121.1(4)
C4 Ni1 C1 C6 -158.7(4)
C18 Ni1 C1 C6 -49.0(4)
C3 Ni1 C1 C6 158.4(3)
C5 Ni1 C1 C6 -121.6(4)
C12 Ni1 C1 C6 54.6(4)
C17 Ni1 C1 C6 -14.9(3)
C11 Ni1 C1 C6 23.0(3)
Ni2 Ni1 C1 C6 -96.4(12)
C5 C1 C2 C3 0.5(4)
C6 C1 C2 C3 -179.9(3)
Ni1 C1 C2 C3 -61.2(2)
C5 C1 C2 C7 -178.7(3)
C6 C1 C2 C7 0.9(6)
Ni1 C1 C2 C7 119.6(4)
C5 C1 C2 Ni1 61.7(2)
C6 C1 C2 Ni1 -118.7(4)
C4 Ni1 C2 C1 -80.5(2)
C18 Ni1 C2 C1 31.1(5)
C3 Ni1 C2 C1 -118.7(3)
C5 Ni1 C2 C1 -37.90(18)
C12 Ni1 C2 C1 135.23(18)
C17 Ni1 C2 C1 61.8(2)
C11 Ni1 C2 C1 96.62(19)
Ni2 Ni1 C2 C1 -175.60(13)
C1 Ni1 C2 C3 118.7(3)
C4 Ni1 C2 C3 38.2(2)
C18 Ni1 C2 C3 149.8(4)
C5 Ni1 C2 C3 80.8(2)
C12 Ni1 C2 C3 -106.1(2)
C17 Ni1 C2 C3 -179.49(18)
C11 Ni1 C2 C3 -144.69(19)
Ni2 Ni1 C2 C3 -56.9(3)
C1 Ni1 C2 C7 -120.8(4)
C4 Ni1 C2 C7 158.8(4)
C18 Ni1 C2 C7 -89.7(5)
C3 Ni1 C2 C7 120.5(4)
C5 Ni1 C2 C7 -158.7(4)
C12 Ni1 C2 C7 14.5(4)
C17 Ni1 C2 C7 -58.9(4)
C11 Ni1 C2 C7 -24.2(4)
Ni2 Ni1 C2 C7 63.6(4)
C1 C2 C3 C4 -0.4(4)
C7 C2 C3 C4 178.8(3)
Ni1 C2 C3 C4 -61.5(2)
C1 C2 C3 C8 -178.8(3)
C7 C2 C3 C8 0.5(6)
Ni1 C2 C3 C8 120.1(4)
C1 C2 C3 Ni1 61.1(2)
C7 C2 C3 Ni1 -119.6(4)
C1 Ni1 C3 C2 -37.1(2)
C4 Ni1 C3 C2 -116.8(3)
C18 Ni1 C3 C2 -162.7(3)
C5 Ni1 C3 C2 -79.9(2)
C12 Ni1 C3 C2 92.0(2)
C17 Ni1 C3 C2 2.2(8)
C11 Ni1 C3 C2 55.1(3)
Ni2 Ni1 C3 C2 147.38(18)
C2 Ni1 C3 C4 116.8(3)
C1 Ni1 C3 C4 79.7(2)
C18 Ni1 C3 C4 -45.9(4)
C5 Ni1 C3 C4 36.91(19)
C12 Ni1 C3 C4 -151.20(19)
C17 Ni1 C3 C4 119.0(6)
C11 Ni1 C3 C4 171.90(18)
Ni2 Ni1 C3 C4 -95.81(19)
C2 Ni1 C3 C8 -121.7(4)
C1 Ni1 C3 C8 -158.8(3)
C4 Ni1 C3 C8 121.5(4)
C18 Ni1 C3 C8 75.6(4)
C5 Ni1 C3 C8 158.4(4)
C12 Ni1 C3 C8 -29.7(3)
C17 Ni1 C3 C8 -119.5(7)
C11 Ni1 C3 C8 -66.6(4)
Ni2 Ni1 C3 C8 25.7(3)
C2 C3 C4 C5 0.2(4)
C8 C3 C4 C5 178.5(3)
Ni1 C3 C4 C5 -61.2(2)
C2 C3 C4 C9 -176.9(3)
C8 C3 C4 C9 1.5(6)
Ni1 C3 C4 C9 121.8(4)
C2 C3 C4 Ni1 61.4(2)
C8 C3 C4 Ni1 -120.3(4)
C2 Ni1 C4 C5 80.4(2)
C1 Ni1 C4 C5 37.46(19)
C18 Ni1 C4 C5 -83.1(2)
C3 Ni1 C4 C5 118.6(3)
C12 Ni1 C4 C5 171.2(2)
C17 Ni1 C4 C5 -45.6(3)
C11 Ni1 C4 C5 52.6(12)
Ni2 Ni1 C4 C5 -138.52(17)
C2 Ni1 C4 C3 -38.3(2)
C1 Ni1 C4 C3 -81.2(2)
C18 Ni1 C4 C3 158.23(19)
C5 Ni1 C4 C3 -118.6(3)
C12 Ni1 C4 C3 52.5(3)
C17 Ni1 C4 C3 -164.3(2)
C11 Ni1 C4 C3 -66.0(12)
Ni2 Ni1 C4 C3 102.84(18)
C2 Ni1 C4 C9 -158.9(4)
C1 Ni1 C4 C9 158.2(4)
C18 Ni1 C4 C9 37.6(4)
C3 Ni1 C4 C9 -120.7(4)
C5 Ni1 C4 C9 120.7(4)
C12 Ni1 C4 C9 -68.1(4)
C17 Ni1 C4 C9 75.1(4)
C11 Ni1 C4 C9 173.3(10)
Ni2 Ni1 C4 C9 -17.8(4)
C3 C4 C5 C1 0.2(4)
C9 C4 C5 C1 177.2(3)
Ni1 C4 C5 C1 -60.9(2)
C3 C4 C5 C10 -178.4(3)
C9 C4 C5 C10 -1.4(6)
Ni1 C4 C5 C10 120.6(4)
C3 C4 C5 Ni1 61.1(2)
C9 C4 C5 Ni1 -121.9(4)
C2 C1 C5 C4 -0.4(4)
C6 C1 C5 C4 180.0(3)
Ni1 C1 C5 C4 61.1(2)
C2 C1 C5 C10 178.1(3)
C6 C1 C5 C10 -1.5(6)
Ni1 C1 C5 C10 -120.4(4)
C2 C1 C5 Ni1 -61.5(2)
C6 C1 C5 Ni1 118.9(4)
C2 Ni1 C5 C4 -80.4(2)
C1 Ni1 C5 C4 -118.3(3)
C18 Ni1 C5 C4 114.68(19)
C3 Ni1 C5 C4 -37.35(18)
C12 Ni1 C5 C4 -139.8(9)
C17 Ni1 C5 C4 153.64(18)
C11 Ni1 C5 C4 -173.05(18)
Ni2 Ni1 C5 C4 64.3(2)
C2 Ni1 C5 C1 37.89(19)
C4 Ni1 C5 C1 118.3(3)
C18 Ni1 C5 C1 -127.00(19)
C3 Ni1 C5 C1 81.0(2)
C12 Ni1 C5 C1 -21.5(10)
C17 Ni1 C5 C1 -88.0(2)
C11 Ni1 C5 C1 -54.7(3)
Ni2 Ni1 C5 C1 -177.37(15)
C2 Ni1 C5 C10 158.7(4)
C1 Ni1 C5 C10 120.8(4)
C4 Ni1 C5 C10 -120.9(4)
C18 Ni1 C5 C10 -6.2(3)
C3 Ni1 C5 C10 -158.3(4)
C12 Ni1 C5 C10 99.3(9)
C17 Ni1 C5 C10 32.7(3)
C11 Ni1 C5 C10 66.0(4)
Ni2 Ni1 C5 C10 -56.6(4)
C2 Ni1 C11 C16 -10.5(4)
C1 Ni1 C11 C16 30.7(3)
C4 Ni1 C11 C16 16.2(13)
C18 Ni1 C11 C16 154.1(4)
C3 Ni1 C11 C16 -43.6(4)
C5 Ni1 C11 C16 63.5(4)
C12 Ni1 C11 C16 -109.6(4)
C17 Ni1 C11 C16 122.5(4)
Ni2 Ni1 C11 C16 -153.1(3)
C2 Ni1 C11 C12 99.2(2)
C1 Ni1 C11 C12 140.31(19)
C4 Ni1 C11 C12 125.8(11)
C18 Ni1 C11 C12 -96.3(2)
C3 Ni1 C11 C12 66.0(3)
C5 Ni1 C11 C12 173.07(19)
C17 Ni1 C11 C12 -127.9(3)
Ni2 Ni1 C11 C12 -43.51(17)
C2 Ni1 C11 C17 -132.94(19)
C1 Ni1 C11 C17 -91.78(19)
C4 Ni1 C11 C17 -106.3(11)
C18 Ni1 C11 C17 31.59(17)
C3 Ni1 C11 C17 -166.12(19)
C5 Ni1 C11 C17 -59.0(2)
C12 Ni1 C11 C17 127.9(3)
Ni2 Ni1 C11 C17 84.40(16)
C16 C11 C12 C13 0.9(5)
C17 C11 C12 C13 -178.7(3)
Ni1 C11 C12 C13 -124.4(3)
C16 C11 C12 Ni2 -170.4(3)
C17 C11 C12 Ni2 10.0(4)
Ni1 C11 C12 Ni2 64.26(16)
C16 C11 C12 Ni1 125.3(3)
C17 C11 C12 Ni1 -54.3(2)
C18 Ni2 C12 C13 177.1(3)
C25 Ni2 C12 C13 -43.3(4)
C27 Ni2 C12 C13 17.6(11)
C26 Ni2 C12 C13 -70.4(4)
C24 Ni2 C12 C13 -3.8(4)
C23 Ni2 C12 C13 27.2(4)
Ni1 Ni2 C12 C13 120.4(3)
C18 Ni2 C12 C11 -12.6(2)
C25 Ni2 C12 C11 126.9(3)
C27 Ni2 C12 C11 -172.2(9)
C26 Ni2 C12 C11 99.9(3)
C24 Ni2 C12 C11 166.5(3)
C23 Ni2 C12 C11 -162.5(2)
Ni1 Ni2 C12 C11 -69.4(2)
C18 Ni2 C12 Ni1 56.76(11)
C25 Ni2 C12 Ni1 -163.7(2)
C27 Ni2 C12 Ni1 -102.8(9)
C26 Ni2 C12 Ni1 169.3(2)
C24 Ni2 C12 Ni1 -124.12(18)
C23 Ni2 C12 Ni1 -93.2(2)
C2 Ni1 C12 C13 21.0(3)
C1 Ni1 C12 C13 59.0(3)
C4 Ni1 C12 C13 -55.0(4)
C18 Ni1 C12 C13 -174.5(3)
C3 Ni1 C12 C13 -21.3(3)
C5 Ni1 C12 C13 77.6(10)
C17 Ni1 C12 C13 147.4(3)
C11 Ni1 C12 C13 116.3(3)
Ni2 Ni1 C12 C13 -123.7(3)
C2 Ni1 C12 C11 -95.2(2)
C1 Ni1 C12 C11 -57.3(3)
C4 Ni1 C12 C11 -171.2(2)
C18 Ni1 C12 C11 69.24(18)
C3 Ni1 C12 C11 -137.52(18)
C5 Ni1 C12 C11 -38.7(10)
C17 Ni1 C12 C11 31.12(16)
Ni2 Ni1 C12 C11 120.0(2)
C2 Ni1 C12 Ni2 144.72(12)
C1 Ni1 C12 Ni2 -177.34(13)
C4 Ni1 C12 Ni2 68.7(2)
C18 Ni1 C12 Ni2 -50.80(10)
C3 Ni1 C12 Ni2 102.44(12)
C5 Ni1 C12 Ni2 -158.7(9)
C17 Ni1 C12 Ni2 -88.92(11)
C11 Ni1 C12 Ni2 -120.0(2)
C11 C12 C13 C14 -1.8(5)
Ni2 C12 C13 C14 168.2(3)
Ni1 C12 C13 C14 -98.8(4)
C12 C13 C14 C15 1.6(6)
C13 C14 C15 C16 -0.4(7)
C14 C15 C16 C11 -0.4(6)
C12 C11 C16 C15 0.2(5)
C17 C11 C16 C15 179.7(3)
Ni1 C11 C16 C15 82.0(4)
C16 C11 C17 C22 0.2(6)
C12 C11 C17 C22 179.8(3)
Ni1 C11 C17 C22 129.5(3)
C16 C11 C17 C18 -179.3(3)
C12 C11 C17 C18 0.2(4)
Ni1 C11 C17 C18 -50.0(2)
C16 C11 C17 Ni1 -129.3(3)
C12 C11 C17 Ni1 50.3(2)
C2 Ni1 C17 C22 -58.5(3)
C1 Ni1 C17 C22 -23.5(3)
C4 Ni1 C17 C22 46.0(4)
C18 Ni1 C17 C22 108.4(3)
C3 Ni1 C17 C22 -60.3(8)
C5 Ni1 C17 C22 17.2(3)
C12 Ni1 C17 C22 -155.2(3)
C11 Ni1 C17 C22 -124.1(4)
Ni2 Ni1 C17 C22 152.2(3)
C2 Ni1 C17 C18 -166.90(19)
C1 Ni1 C17 C18 -131.8(2)
C4 Ni1 C17 C18 -62.4(3)
C3 Ni1 C17 C18 -168.7(6)
C5 Ni1 C17 C18 -91.2(2)
C12 Ni1 C17 C18 96.4(2)
C11 Ni1 C17 C18 127.5(3)
Ni2 Ni1 C17 C18 43.82(17)
C2 Ni1 C17 C11 65.6(2)
C1 Ni1 C17 C11 100.64(18)
C4 Ni1 C17 C11 170.1(2)
C18 Ni1 C17 C11 -127.5(3)
C3 Ni1 C17 C11 63.8(7)
C5 Ni1 C17 C11 141.29(18)
C12 Ni1 C17 C11 -31.12(17)
Ni2 Ni1 C17 C11 -83.69(16)
C22 C17 C18 C19 -1.3(5)
C11 C17 C18 C19 178.3(3)
Ni1 C17 C18 C19 123.4(3)
C22 C17 C18 Ni2 170.1(3)
C11 C17 C18 Ni2 -10.3(3)
Ni1 C17 C18 Ni2 -65.24(16)
C22 C17 C18 Ni1 -124.7(3)
C11 C17 C18 Ni1 54.9(2)
C12 Ni2 C18 C19 -177.1(3)
C25 Ni2 C18 C19 68.4(4)
C27 Ni2 C18 C19 -1.8(4)
C26 Ni2 C18 C19 39.0(4)
C24 Ni2 C18 C19 7.6(12)
C23 Ni2 C18 C19 -30.5(4)
Ni1 Ni2 C18 C19 -119.6(3)
C12 Ni2 C18 C17 12.7(2)
C25 Ni2 C18 C17 -101.8(3)
C27 Ni2 C18 C17 -171.9(3)
C26 Ni2 C18 C17 -131.2(3)
C24 Ni2 C18 C17 -162.5(10)
C23 Ni2 C18 C17 159.3(3)
Ni1 Ni2 C18 C17 70.2(2)
C12 Ni2 C18 Ni1 -57.50(11)
C25 Ni2 C18 Ni1 -172.0(2)
C27 Ni2 C18 Ni1 117.9(2)
C26 Ni2 C18 Ni1 158.6(3)
C24 Ni2 C18 Ni1 127.2(11)
C23 Ni2 C18 Ni1 89.1(2)
C2 Ni1 C18 C19 -75.7(5)
C1 Ni1 C18 C19 -51.6(3)
C4 Ni1 C18 C19 28.1(3)
C3 Ni1 C18 C19 59.5(4)
C5 Ni1 C18 C19 -12.5(3)
C12 Ni1 C18 C19 175.0(3)
C17 Ni1 C18 C19 -116.1(3)
C11 Ni1 C18 C19 -147.3(3)
Ni2 Ni1 C18 C19 124.4(3)
C2 Ni1 C18 C17 40.4(5)
C1 Ni1 C18 C17 64.5(2)
C4 Ni1 C18 C17 144.23(19)
C3 Ni1 C18 C17 175.5(3)
C5 Ni1 C18 C17 103.6(2)
C12 Ni1 C18 C17 -68.91(19)
C11 Ni1 C18 C17 -31.23(17)
Ni2 Ni1 C18 C17 -119.6(2)
C2 Ni1 C18 Ni2 160.0(4)
C1 Ni1 C18 Ni2 -175.95(11)
C4 Ni1 C18 Ni2 -96.22(14)
C3 Ni1 C18 Ni2 -64.9(3)
C5 Ni1 C18 Ni2 -136.85(11)
C12 Ni1 C18 Ni2 50.64(10)
C17 Ni1 C18 Ni2 119.6(2)
C11 Ni1 C18 Ni2 88.32(12)
C17 C18 C19 C20 1.2(5)
Ni2 C18 C19 C20 -168.8(3)
Ni1 C18 C19 C20 97.9(4)
C18 C19 C20 C21 -0.6(6)
C19 C20 C21 C22 0.1(6)
C20 C21 C22 C17 -0.2(6)
C18 C17 C22 C21 0.8(5)
C11 C17 C22 C21 -178.7(3)
Ni1 C17 C22 C21 -79.3(4)
C18 Ni2 C23 C24 169.1(3)
C12 Ni2 C23 C24 -57.0(4)
C25 Ni2 C23 C24 37.3(3)
C27 Ni2 C23 C24 119.5(5)
C26 Ni2 C23 C24 80.6(4)
Ni1 Ni2 C23 C24 -124.4(3)
C18 Ni2 C23 C27 49.6(4)
C12 Ni2 C23 C27 -176.5(3)
C25 Ni2 C23 C27 -82.2(4)
C26 Ni2 C23 C27 -38.9(4)
C24 Ni2 C23 C27 -119.5(5)
Ni1 Ni2 C23 C27 116.1(3)
C27 C23 C24 C25 -2.7(5)
Ni2 C23 C24 C25 -61.7(3)
C27 C23 C24 Ni2 59.1(3)
C18 Ni2 C24 C23 -46.6(13)
C12 Ni2 C24 C23 138.4(3)
C25 Ni2 C24 C23 -118.8(4)
C27 Ni2 C24 C23 -36.4(3)
C26 Ni2 C24 C23 -80.2(4)
Ni1 Ni2 C24 C23 74.8(3)
C18 Ni2 C24 C25 72.2(12)
C12 Ni2 C24 C25 -102.9(4)
C27 Ni2 C24 C25 82.4(4)
C26 Ni2 C24 C25 38.5(3)
C23 Ni2 C24 C25 118.8(4)
Ni1 Ni2 C24 C25 -166.4(3)
C23 C24 C25 C26 1.0(5)
Ni2 C24 C25 C26 -62.7(3)
C23 C24 C25 Ni2 63.7(3)
C18 Ni2 C25 C24 -165.1(3)
C12 Ni2 C25 C24 90.1(3)
C27 Ni2 C25 C24 -77.4(3)
C26 Ni2 C25 C24 -116.3(4)
C23 Ni2 C25 C24 -35.7(3)
Ni1 Ni2 C25 C24 37.8(6)
C18 Ni2 C25 C26 -48.8(4)
C12 Ni2 C25 C26 -153.6(3)
C27 Ni2 C25 C26 38.8(3)
C24 Ni2 C25 C26 116.3(4)
C23 Ni2 C25 C26 80.6(3)
Ni1 Ni2 C25 C26 154.0(4)
C24 C25 C26 C27 1.0(5)
Ni2 C25 C26 C27 -62.0(3)
C24 C25 C26 Ni2 63.0(3)
C18 Ni2 C26 C25 148.1(3)
C12 Ni2 C26 C25 43.4(5)
C27 Ni2 C26 C25 -115.9(4)
C24 Ni2 C26 C25 -38.0(3)
C23 Ni2 C26 C25 -78.7(3)
Ni1 Ni2 C26 C25 -160.4(3)
C18 Ni2 C26 C27 -96.0(3)
C12 Ni2 C26 C27 159.3(3)
C25 Ni2 C26 C27 115.9(4)
C24 Ni2 C26 C27 78.0(3)
C23 Ni2 C26 C27 37.3(3)
Ni1 Ni2 C26 C27 -44.4(5)
C24 C23 C27 C26 3.3(5)
Ni2 C23 C27 C26 62.7(3)
C24 C23 C27 Ni2 -59.5(3)
C25 C26 C27 C23 -2.6(5)
Ni2 C26 C27 C23 -64.6(3)
C25 C26 C27 Ni2 62.0(3)
C18 Ni2 C27 C23 -146.4(3)
C12 Ni2 C27 C23 12.2(12)
C25 Ni2 C27 C23 78.1(3)
C26 Ni2 C27 C23 116.5(5)
C24 Ni2 C27 C23 35.5(3)
Ni1 Ni2 C27 C23 -82.8(3)
C18 Ni2 C27 C26 97.1(4)
C12 Ni2 C27 C26 -104.3(11)
C25 Ni2 C27 C26 -38.4(3)
C24 Ni2 C27 C26 -81.0(4)
C23 Ni2 C27 C26 -116.5(5)
Ni1 Ni2 C27 C26 160.7(3)
